data_4119060
loop_
_publ_author_name
'Emma L. McInturff'
'Eiji Yamaguchi'
'Michael J. Krische'

_publ_section_title
;
 Chiral-Anion-Dependent Inversion of Diastereo- and Enantioselectivity in
 Carbonyl Crotylation via Ruthenium-Catalyzed Butadiene
 Hydrohydroxyalkylation
;
_journal_name_full 'Journal of the American Chemical Society'
_journal_page_first 20628
_journal_page_last 20631
_journal_paper_doi 10.1021/ja311208a
_journal_volume 134
_journal_year 2012
_chemical_absolute_configuration ad
_chemical_formula_moiety
; 
C38 H28 P2 O4, C31 H28 P O6 1-, C2 H3 O2 1-, Ru 2+, 
 C O, C4 H8 O
;
_chemical_formula_sum 'C76 H67 O14 P3 Ru'
_chemical_formula_weight 1398.28
_chemical_name_systematic
;
 ?
;
_space_group_IT_number 5
_symmetry_cell_setting monoclinic
_symmetry_space_group_name_Hall 'I 2y'
_symmetry_space_group_name_H-M 'I 1 2 1'
_atom_sites_solution_hydrogens geom
_atom_sites_solution_primary direct
_atom_sites_solution_secondary difmap
_audit_creation_method SHELXL-97
_cell_angle_alpha 90.00
_cell_angle_beta 115.146(12)
_cell_angle_gamma 90.00
_cell_formula_units_Z 4
_cell_length_a 25.919(4)
_cell_length_b 11.0585(18)
_cell_length_c 26.886(4)
_cell_measurement_reflns_used 33971
_cell_measurement_temperature 153(2)
_cell_measurement_theta_max 27.5
_cell_measurement_theta_min 3.0
_cell_volume 6976(2)
_computing_cell_refinement 'CrystalClear (Rigaku Inc., 2008)'
_computing_data_collection 'CrystalClear (Rigaku Inc., 2008)'
_computing_data_reduction 'CrystalClear (Rigaku Inc., 2008)'
_computing_molecular_graphics 'XP SHELXTL/PC, Siemens Analytical'
_computing_structure_refinement 'XL SHELXTL/PC, Siemens Analytical'
_computing_structure_solution
;

SIR97 - Altomare A., Burla M.C., Camalli M., Cascarano G.L., Giacovazzo C., 
Guagliardi A., Moliterni A.G.G., Polidori G.,Spagna R.
;
_diffrn_ambient_temperature 153(2)
_diffrn_measured_fraction_theta_full 0.996
_diffrn_measured_fraction_theta_max 0.996
_diffrn_measurement_device_type 'Rigaku SCX-Mini with Mercury 2 CCD'
_diffrn_measurement_method \w-scans
_diffrn_radiation_monochromator graphite
_diffrn_radiation_source 'fine-focus sealed tube'
_diffrn_radiation_type MoK\a
_diffrn_radiation_wavelength 0.71075
_diffrn_reflns_av_R_equivalents 0.1148
_diffrn_reflns_av_sigmaI/netI 0.1743
_diffrn_reflns_limit_h_max 33
_diffrn_reflns_limit_h_min -33
_diffrn_reflns_limit_k_max 14
_diffrn_reflns_limit_k_min -14
_diffrn_reflns_limit_l_max 34
_diffrn_reflns_limit_l_min -34
_diffrn_reflns_number 33971
_diffrn_reflns_theta_full 27.47
_diffrn_reflns_theta_max 27.47
_diffrn_reflns_theta_min 3.00
_exptl_absorpt_coefficient_mu 0.358
_exptl_absorpt_correction_T_max 1.00
_exptl_absorpt_correction_T_min 0.525
_exptl_absorpt_process_details
;
Abscor. T. Higashi (2001). The Rigaku Corporation, Tokyo, Japan.
;
_exptl_crystal_colour colorless
_exptl_crystal_density_diffrn 1.331
_exptl_crystal_description laths
_exptl_crystal_F_000 2896
_exptl_crystal_size_max 0.58
_exptl_crystal_size_mid 0.18
_exptl_crystal_size_min 0.03
_refine_diff_density_max 0.968
_refine_diff_density_min -0.632
_refine_diff_density_rms 0.096
_refine_ls_abs_structure_details 'Flack H D (1983), Acta Cryst. A39, 876-881'
_refine_ls_abs_structure_Flack 0.02(3)
_refine_ls_extinction_method none
_refine_ls_goodness_of_fit_ref 1.018
_refine_ls_hydrogen_treatment constr
_refine_ls_matrix_type full
_refine_ls_number_parameters 837
_refine_ls_number_reflns 15604
_refine_ls_number_restraints 19
_refine_ls_restrained_S_all 1.017
_refine_ls_R_factor_all 0.1357
_refine_ls_R_factor_gt 0.0757
_refine_ls_shift/su_max 0.021
_refine_ls_shift/su_mean 0.000
_refine_ls_structure_factor_coef Fsqd
_refine_ls_weighting_details 'calc w=1/[\s^2^(Fo^2^)+(0.0581P)^2^+0.0000P] where P=(Fo^2^+2Fc^2^)/3'
_refine_ls_weighting_scheme calc
_refine_ls_wR_factor_gt 0.1487
_refine_ls_wR_factor_ref 0.1790
_reflns_number_gt 9539
_reflns_number_total 15604
_reflns_threshold_expression >2sigma(I)
_cod_data_source_file ja311208a_si_001.cif
_cod_data_source_block shelxl
_cod_original_cell_volume 6976.1(19)
_cod_database_code 4119060

loop_
_symmetry_equiv_pos_as_xyz
'x, y, z'
'-x, y, -z'
'x+1/2, y+1/2, z+1/2'
'-x+1/2, y+1/2, -z+1/2'

loop_
_atom_site_label
_atom_site_type_symbol
_atom_site_fract_x
_atom_site_fract_y
_atom_site_fract_z
_atom_site_U_iso_or_equiv
_atom_site_adp_type
_atom_site_occupancy
_atom_site_symmetry_multiplicity
_atom_site_calc_flag
_atom_site_refinement_flags
_atom_site_disorder_assembly
_atom_site_disorder_group
Ru1 Ru 0.28324(2) 0.58218(6) 0.07641(2) 0.02818(14) Uani 1 1 d . . .
P1 P 0.29773(8) 0.76539(17) 0.04452(8) 0.0297(4) Uani 1 1 d . . .
P2 P 0.22929(7) 0.66450(16) 0.11747(8) 0.0290(4) Uani 1 1 d . . .
P3 P 0.19324(7) 0.47366(16) -0.04950(7) 0.0259(4) Uani 1 1 d . . .
O1 O 0.3932(2) 1.1328(5) 0.2216(2) 0.0537(15) Uani 1 1 d . . .
O2 O 0.29916(18) 1.0784(5) 0.19323(18) 0.0429(11) Uani 1 1 d . . .
O3 O 0.1268(2) 1.1515(5) 0.0384(2) 0.0456(15) Uani 1 1 d . . .
O4 O 0.2256(2) 1.1358(4) 0.0782(2) 0.0420(14) Uani 1 1 d . . .
O5 O 0.21085(18) 0.5430(4) 0.00337(17) 0.0278(11) Uani 1 1 d . . .
O6 O 0.20149(19) 0.3404(4) -0.04775(19) 0.0333(12) Uani 1 1 d . . .
O7 O 0.12723(17) 0.5130(4) -0.07972(17) 0.0305(11) Uani 1 1 d . . .
O8 O 0.22244(17) 0.5425(4) -0.08308(16) 0.0276(11) Uani 1 1 d . . .
O9 O 0.07325(19) 0.5122(4) -0.23109(18) 0.0382(12) Uani 1 1 d . . .
O10 O 0.15486(19) 0.4205(5) -0.22321(18) 0.0394(12) Uani 1 1 d . . .
O11 O 0.32691(19) 0.4618(4) 0.04451(18) 0.0333(11) Uani 1 1 d . . .
O12 O 0.28443(18) 0.3875(4) 0.09446(19) 0.0335(12) Uani 1 1 d . . .
O13 O 0.3915(2) 0.6198(4) 0.1762(2) 0.0478(15) Uani 1 1 d . . .
C1 C 0.3487(3) 0.7429(7) 0.0144(3) 0.0379(18) Uani 1 1 d . . .
C2 C 0.3955(3) 0.6727(7) 0.0399(4) 0.049(2) Uani 1 1 d . . .
H2 H 0.4035 0.6407 0.0752 0.059 Uiso 1 1 calc R . .
C3 C 0.4319(3) 0.6466(8) 0.0155(4) 0.058(2) Uani 1 1 d . . .
H3 H 0.4651 0.5994 0.0347 0.070 Uiso 1 1 calc R . .
C4 C 0.4198(4) 0.6887(10) -0.0360(5) 0.070(3) Uani 1 1 d . . .
H4 H 0.4444 0.6698 -0.0529 0.084 Uiso 1 1 calc R . .
C5 C 0.3721(4) 0.7587(10) -0.0636(4) 0.062(3) Uani 1 1 d . . .
H5 H 0.3635 0.7873 -0.0996 0.074 Uiso 1 1 calc R . .
C6 C 0.3364(3) 0.7873(8) -0.0382(3) 0.047(2) Uani 1 1 d . . .
H6 H 0.3039 0.8367 -0.0567 0.057 Uiso 1 1 calc R . .
C7 C 0.2405(3) 0.8579(6) -0.0064(3) 0.0303(16) Uani 1 1 d . . .
C8 C 0.1846(3) 0.8153(7) -0.0357(3) 0.0363(19) Uani 1 1 d . . .
H8 H 0.1749 0.7358 -0.0292 0.044 Uiso 1 1 calc R . .
C9 C 0.1437(3) 0.8877(7) -0.0736(3) 0.048(2) Uani 1 1 d . . .
H9 H 0.1057 0.8592 -0.0929 0.057 Uiso 1 1 calc R . .
C10 C 0.1589(4) 1.0061(7) -0.0835(3) 0.050(2) Uani 1 1 d . . .
H10 H 0.1314 1.0567 -0.1102 0.060 Uiso 1 1 calc R . .
C11 C 0.2142(4) 1.0467(7) -0.0537(3) 0.050(2) Uani 1 1 d . . .
H11 H 0.2244 1.1260 -0.0598 0.060 Uiso 1 1 calc R . .
C12 C 0.2536(3) 0.9751(6) -0.0163(3) 0.0327(16) Uani 1 1 d . . .
H12 H 0.2911 1.0050 0.0038 0.039 Uiso 1 1 calc R . .
C13 C 0.3307(3) 0.8740(6) 0.1002(3) 0.0314(16) Uani 1 1 d . . .
C14 C 0.3882(3) 0.9027(6) 0.1202(3) 0.0357(17) Uani 1 1 d . . .
H14 H 0.4107 0.8634 0.1049 0.043 Uiso 1 1 calc R . .
C15 C 0.4144(3) 0.9885(6) 0.1625(3) 0.0386(18) Uani 1 1 d . . .
H15 H 0.4538 1.0072 0.1762 0.046 Uiso 1 1 calc R . .
C16 C 0.3798(3) 1.0426(7) 0.1824(3) 0.040(2) Uani 1 1 d . . .
C17 C 0.3387(3) 1.1785(7) 0.2156(4) 0.052(2) Uani 1 1 d . . .
H17A H 0.3269 1.2485 0.1902 0.062 Uiso 1 1 calc R . .
H17B H 0.3405 1.2040 0.2516 0.062 Uiso 1 1 calc R . .
C18 C 0.3231(3) 1.0135(6) 0.1653(3) 0.0299(16) Uani 1 1 d . . .
C19 C 0.2952(3) 0.9276(6) 0.1238(3) 0.0304(16) Uani 1 1 d . . .
C20 C 0.2319(3) 0.9180(6) 0.0999(3) 0.0296(16) Uani 1 1 d . . .
C21 C 0.1976(3) 0.8159(6) 0.0968(3) 0.0312(16) Uani 1 1 d . . .
C22 C 0.1376(3) 0.8266(6) 0.0734(3) 0.0345(17) Uani 1 1 d . . .
H22 H 0.1157 0.7566 0.0717 0.041 Uiso 1 1 calc R . .
C23 C 0.1087(3) 0.9364(6) 0.0524(3) 0.0394(18) Uani 1 1 d . . .
H23 H 0.0683 0.9419 0.0368 0.047 Uiso 1 1 calc R . .
C24 C 0.1422(3) 1.0346(6) 0.0559(3) 0.0318(17) Uani 1 1 d . . .
C25 C 0.1793(3) 1.2170(6) 0.0517(3) 0.0395(19) Uani 1 1 d . . .
H25A H 0.1803 1.2493 0.0177 0.047 Uiso 1 1 calc R . .
H25B H 0.1821 1.2857 0.0763 0.047 Uiso 1 1 calc R . .
C26 C 0.2026(3) 1.0259(7) 0.0795(3) 0.0351(18) Uani 1 1 d . . .
C27 C 0.1680(3) 0.5705(7) 0.1099(3) 0.0334(15) Uani 1 1 d . . .
C28 C 0.1329(3) 0.5177(7) 0.0590(3) 0.047(2) Uani 1 1 d . . .
H28 H 0.1413 0.5278 0.0281 0.056 Uiso 1 1 calc R . .
C29 C 0.0849(3) 0.4493(7) 0.0544(4) 0.057(3) Uani 1 1 d . . .
H29 H 0.0618 0.4114 0.0205 0.069 Uiso 1 1 calc R . .
C30 C 0.0709(4) 0.4365(8) 0.0986(4) 0.052(2) Uani 1 1 d . . .
H30 H 0.0385 0.3903 0.0950 0.063 Uiso 1 1 calc R . .
C31 C 0.1043(4) 0.4914(10) 0.1476(4) 0.069(3) Uani 1 1 d . . .
H31 H 0.0945 0.4855 0.1778 0.083 Uiso 1 1 calc R . .
C32 C 0.1520(3) 0.5553(8) 0.1528(3) 0.053(2) Uani 1 1 d . . .
H32 H 0.1750 0.5907 0.1874 0.063 Uiso 1 1 calc R . .
C33 C 0.2679(3) 0.6711(6) 0.1926(3) 0.0347(17) Uani 1 1 d . . .
C34 C 0.2680(3) 0.7719(7) 0.2231(3) 0.0385(18) Uani 1 1 d . . .
H34 H 0.2482 0.8427 0.2049 0.046 Uiso 1 1 calc R . .
C35 C 0.2972(4) 0.7707(8) 0.2812(3) 0.053(2) Uani 1 1 d . . .
H35 H 0.2974 0.8400 0.3022 0.063 Uiso 1 1 calc R . .
C36 C 0.3254(3) 0.6658(9) 0.3068(3) 0.052(2) Uani 1 1 d . . .
H36 H 0.3456 0.6643 0.3457 0.062 Uiso 1 1 calc R . .
C37 C 0.3250(3) 0.5619(9) 0.2768(3) 0.048(2) Uani 1 1 d . . .
H37 H 0.3436 0.4903 0.2952 0.058 Uiso 1 1 calc R . .
C38 C 0.2972(3) 0.5647(7) 0.2200(3) 0.0418(19) Uani 1 1 d . . .
H38 H 0.2977 0.4955 0.1993 0.050 Uiso 1 1 calc R . .
C39 C 0.0839(3) 0.5122(6) -0.1360(3) 0.0256(15) Uani 1 1 d . . .
C40 C 0.0464(3) 0.6212(6) -0.1367(3) 0.0318(17) Uani 1 1 d . . .
C41 C 0.0343(3) 0.6421(6) -0.0926(3) 0.0393(19) Uani 1 1 d . . .
H41 H 0.0496 0.5895 -0.0618 0.047 Uiso 1 1 calc R . .
C42 C 0.0005(3) 0.7377(8) -0.0919(4) 0.053(2) Uani 1 1 d . . .
H42 H -0.0067 0.7501 -0.0604 0.064 Uiso 1 1 calc R . .
C43 C -0.0231(3) 0.8152(7) -0.1356(4) 0.045(2) Uani 1 1 d . . .
H43 H -0.0460 0.8812 -0.1345 0.054 Uiso 1 1 calc R . .
C44 C -0.0129(3) 0.7959(7) -0.1803(3) 0.047(2) Uani 1 1 d . . .
H44 H -0.0300 0.8472 -0.2114 0.056 Uiso 1 1 calc R . .
C45 C 0.0226(3) 0.7009(7) -0.1813(3) 0.0428(19) Uani 1 1 d . . .
H45 H 0.0305 0.6904 -0.2125 0.051 Uiso 1 1 calc R . .
C46 C 0.0487(3) 0.3946(6) -0.1473(3) 0.0322(16) Uani 1 1 d . . .
C47 C 0.0649(3) 0.2981(7) -0.1119(3) 0.047(2) Uani 1 1 d . . .
H47 H 0.0997 0.3019 -0.0797 0.056 Uiso 1 1 calc R . .
C48 C 0.0313(3) 0.1941(8) -0.1224(4) 0.062(3) Uani 1 1 d . . .
H48 H 0.0432 0.1284 -0.0973 0.074 Uiso 1 1 calc R . .
C49 C -0.0193(3) 0.1867(8) -0.1691(4) 0.061(3) Uani 1 1 d . . .
H49 H -0.0423 0.1162 -0.1764 0.073 Uiso 1 1 calc R . .
C50 C -0.0362(3) 0.2845(8) -0.2056(4) 0.054(2) Uani 1 1 d . . .
H50 H -0.0707 0.2798 -0.2381 0.065 Uiso 1 1 calc R . .
C51 C -0.0033(3) 0.3876(7) -0.1950(3) 0.0394(19) Uani 1 1 d . . .
H51 H -0.0156 0.4540 -0.2197 0.047 Uiso 1 1 calc R . .
C52 C 0.1136(3) 0.5308(7) -0.1748(3) 0.0340(17) Uani 1 1 d . . .
H52 H 0.1284 0.6154 -0.1705 0.041 Uiso 1 1 calc R . .
C53 C 0.1016(3) 0.4617(8) -0.2616(3) 0.048(2) Uani 1 1 d . . .
C54 C 0.1621(3) 0.4424(6) -0.1683(3) 0.0320(16) Uani 1 1 d . . .
H54 H 0.1565 0.3649 -0.1520 0.038 Uiso 1 1 calc R . .
C55 C 0.1113(5) 0.5597(13) -0.2960(4) 0.117(5) Uani 1 1 d . . .
H55A H 0.0754 0.5774 -0.3278 0.176 Uiso 1 1 calc R . .
H55B H 0.1397 0.5321 -0.3086 0.176 Uiso 1 1 calc R . .
H55C H 0.1252 0.6330 -0.2738 0.176 Uiso 1 1 calc R . .
C56 C 0.0668(4) 0.3575(10) -0.2957(5) 0.105(5) Uani 1 1 d . . .
H56A H 0.0595 0.2996 -0.2718 0.157 Uiso 1 1 calc R . .
H56B H 0.0878 0.3174 -0.3139 0.157 Uiso 1 1 calc R . .
H56C H 0.0305 0.3879 -0.3235 0.157 Uiso 1 1 calc R . .
C57 C 0.2233(3) 0.4897(7) -0.1335(3) 0.0328(17) Uani 1 1 d . . .
C58 C 0.2382(3) 0.5950(8) -0.1614(3) 0.0384(18) Uani 1 1 d . . .
C59 C 0.2242(3) 0.7146(7) -0.1549(3) 0.045(2) Uani 1 1 d . . .
H59 H 0.2052 0.7311 -0.1322 0.054 Uiso 1 1 calc R . .
C60 C 0.2380(4) 0.8104(8) -0.1815(4) 0.059(3) Uani 1 1 d . . .
H60 H 0.2278 0.8909 -0.1772 0.071 Uiso 1 1 calc R . .
C61 C 0.2658(4) 0.7878(10) -0.2133(4) 0.061(3) Uani 1 1 d . . .
H61 H 0.2753 0.8520 -0.2314 0.074 Uiso 1 1 calc R . .
C62 C 0.2799(4) 0.6726(11) -0.2189(4) 0.068(3) Uani 1 1 d . . .
H62 H 0.2993 0.6578 -0.2414 0.082 Uiso 1 1 calc R . .
C63 C 0.2674(3) 0.5736(10) -0.1931(3) 0.0479(19) Uani 1 1 d . . .
H63 H 0.2787 0.4941 -0.1974 0.058 Uiso 1 1 calc R . .
C64 C 0.2681(3) 0.3900(7) -0.1169(3) 0.0319(17) Uani 1 1 d . . .
C65 C 0.3225(3) 0.4165(8) -0.0767(3) 0.050(2) Uani 1 1 d . . .
H65 H 0.3301 0.4931 -0.0590 0.060 Uiso 1 1 calc R . .
C66 C 0.3663(3) 0.3298(9) -0.0622(4) 0.061(3) Uani 1 1 d . . .
H66 H 0.4033 0.3475 -0.0348 0.073 Uiso 1 1 calc R . .
C67 C 0.3549(4) 0.2190(9) -0.0882(4) 0.066(3) Uani 1 1 d . . .
H67 H 0.3846 0.1613 -0.0797 0.079 Uiso 1 1 calc R . .
C68 C 0.3005(4) 0.1915(8) -0.1265(4) 0.057(2) Uani 1 1 d . . .
H68 H 0.2924 0.1134 -0.1428 0.068 Uiso 1 1 calc R . .
C69 C 0.2575(3) 0.2774(7) -0.1415(3) 0.046(2) Uani 1 1 d . . .
H69 H 0.2205 0.2587 -0.1688 0.055 Uiso 1 1 calc R . .
C70 C 0.3129(3) 0.3702(7) 0.0649(3) 0.0359(19) Uani 1 1 d . . .
C71 C 0.3289(3) 0.2446(6) 0.0540(4) 0.048(2) Uani 1 1 d . . .
H71A H 0.3200 0.2364 0.0149 0.072 Uiso 1 1 calc R . .
H71B H 0.3072 0.1845 0.0641 0.072 Uiso 1 1 calc R . .
H71C H 0.3697 0.2315 0.0760 0.072 Uiso 1 1 calc R . .
C72 C 0.3486(3) 0.6084(7) 0.1379(3) 0.039(2) Uani 1 1 d . . .
O1A O 0.5002(11) 0.1789(17) 0.0212(8) 0.168(4) Uiso 0.50 1 d PD A -1
C1A C 0.4596(14) 0.001(2) 0.0386(13) 0.168(4) Uiso 0.50 1 d PD A -1
H1A1 H 0.4704 0.0311 0.0759 0.252 Uiso 0.50 1 calc PR A -1
H1A2 H 0.4698 -0.0851 0.0402 0.252 Uiso 0.50 1 calc PR A -1
H1A3 H 0.4184 0.0100 0.0171 0.252 Uiso 0.50 1 calc PR A -1
C2A C 0.4905(10) 0.0705(17) 0.0121(9) 0.168(4) Uiso 0.50 1 d PD A -1
C3A C 0.5076(18) 0.002(2) -0.0245(15) 0.168(4) Uiso 0.50 1 d PD A -1
H3A1 H 0.4740 -0.0413 -0.0517 0.202 Uiso 0.50 1 calc PR A -1
H3A2 H 0.5360 -0.0597 -0.0028 0.202 Uiso 0.50 1 calc PR A -1
C4A C 0.5328(14) 0.080(3) -0.0544(11) 0.168(4) Uiso 0.50 1 d PD A -1
H4A1 H 0.5183 0.1629 -0.0569 0.252 Uiso 0.50 1 calc PR A -1
H4A2 H 0.5219 0.0481 -0.0915 0.252 Uiso 0.50 1 calc PR A -1
H4A3 H 0.5744 0.0804 -0.0344 0.252 Uiso 0.50 1 calc PR A -1
O1B O 0.5314(8) 0.5657(18) 0.1465(7) 0.168(4) Uiso 0.50 1 d PD . .
C1B C 0.4905(11) 0.370(2) 0.1296(11) 0.168(4) Uiso 0.50 1 d PD . .
H1B1 H 0.5015 0.3370 0.1016 0.252 Uiso 0.50 1 calc PR . .
H1B2 H 0.4529 0.4079 0.1116 0.252 Uiso 0.50 1 calc PR . .
H1B3 H 0.4890 0.3041 0.1534 0.252 Uiso 0.50 1 calc PR . .
C2B C 0.5334(7) 0.4617(18) 0.1633(7) 0.168(4) Uiso 0.50 1 d PD . .
C3B C 0.5759(11) 0.420(2) 0.2155(8) 0.168(4) Uiso 0.50 1 d PD . .
H3B1 H 0.6126 0.4061 0.2133 0.202 Uiso 0.50 1 calc PR . .
H3B2 H 0.5636 0.3430 0.2260 0.202 Uiso 0.50 1 calc PR . .
C4B C 0.5824(13) 0.516(3) 0.2569(7) 0.168(4) Uiso 0.50 1 d PD . .
H4B1 H 0.6091 0.5774 0.2560 0.252 Uiso 0.50 1 calc PR . .
H4B2 H 0.5970 0.4796 0.2936 0.252 Uiso 0.50 1 calc PR . .
H4B3 H 0.5452 0.5531 0.2482 0.252 Uiso 0.50 1 calc PR . .

loop_
_atom_site_aniso_label
_atom_site_aniso_U_11
_atom_site_aniso_U_22
_atom_site_aniso_U_33
_atom_site_aniso_U_23
_atom_site_aniso_U_13
_atom_site_aniso_U_12
Ru1 0.0252(2) 0.0234(3) 0.0305(3) -0.0012(3) 0.0066(2) -0.0007(3)
P1 0.0269(9) 0.0264(10) 0.0345(11) -0.0018(9) 0.0118(9) -0.0027(8)
P2 0.0302(9) 0.0240(10) 0.0312(10) -0.0009(8) 0.0116(8) -0.0006(8)
P3 0.0260(9) 0.0234(10) 0.0257(10) 0.0000(7) 0.0084(8) -0.0013(7)
O1 0.054(3) 0.048(4) 0.047(3) -0.016(3) 0.009(3) -0.012(3)
O2 0.047(3) 0.039(3) 0.041(3) -0.012(3) 0.017(2) -0.008(3)
O3 0.040(3) 0.030(3) 0.057(4) 0.011(3) 0.011(3) 0.005(2)
O4 0.035(3) 0.028(3) 0.054(4) 0.008(2) 0.010(3) -0.001(2)
O5 0.029(2) 0.028(3) 0.020(2) -0.0002(18) 0.005(2) 0.0010(19)
O6 0.031(3) 0.026(3) 0.038(3) -0.005(2) 0.009(2) -0.003(2)
O7 0.026(2) 0.038(3) 0.023(3) -0.002(2) 0.006(2) 0.002(2)
O8 0.029(2) 0.031(3) 0.021(2) -0.0061(19) 0.010(2) -0.0023(19)
O9 0.037(3) 0.052(3) 0.024(3) -0.008(2) 0.012(2) 0.005(2)
O10 0.037(3) 0.054(3) 0.024(3) -0.003(2) 0.009(2) 0.010(3)
O11 0.030(3) 0.027(3) 0.036(3) 0.005(2) 0.007(2) 0.001(2)
O12 0.032(3) 0.022(3) 0.038(3) 0.003(2) 0.007(2) 0.002(2)
O13 0.031(3) 0.049(4) 0.049(3) -0.009(2) 0.003(3) -0.006(2)
C1 0.026(4) 0.032(4) 0.054(5) -0.003(4) 0.015(4) -0.003(3)
C2 0.046(5) 0.034(5) 0.073(6) -0.007(4) 0.030(5) -0.008(4)
C3 0.039(5) 0.055(6) 0.077(7) 0.001(5) 0.023(5) 0.004(4)
C4 0.039(5) 0.093(8) 0.089(8) -0.017(6) 0.037(6) -0.001(5)
C5 0.050(5) 0.088(7) 0.053(6) -0.016(5) 0.028(5) -0.008(5)
C6 0.033(4) 0.059(6) 0.050(5) -0.008(4) 0.017(4) -0.007(4)
C7 0.030(4) 0.028(4) 0.032(4) -0.001(3) 0.012(3) 0.002(3)
C8 0.034(4) 0.027(4) 0.043(5) 0.008(3) 0.012(4) -0.004(3)
C9 0.037(4) 0.044(5) 0.051(5) 0.000(4) 0.008(4) 0.002(4)
C10 0.057(5) 0.042(5) 0.043(5) 0.010(4) 0.014(4) 0.007(4)
C11 0.076(6) 0.033(5) 0.040(5) 0.004(3) 0.024(5) -0.006(4)
C12 0.043(4) 0.030(4) 0.023(4) 0.003(3) 0.012(3) -0.004(3)
C13 0.035(4) 0.022(4) 0.035(4) -0.004(3) 0.014(3) -0.005(3)
C14 0.030(4) 0.034(4) 0.037(4) 0.000(3) 0.008(3) 0.003(3)
C15 0.030(4) 0.031(4) 0.042(5) -0.002(3) 0.004(4) -0.007(3)
C16 0.045(4) 0.037(5) 0.028(4) -0.004(3) 0.004(4) -0.011(3)
C17 0.057(5) 0.044(5) 0.054(6) -0.017(4) 0.024(5) -0.013(4)
C18 0.037(4) 0.028(4) 0.022(4) -0.001(3) 0.009(3) -0.007(3)
C19 0.031(4) 0.027(4) 0.028(4) -0.002(3) 0.008(3) -0.005(3)
C20 0.035(4) 0.029(4) 0.021(4) -0.001(3) 0.007(3) 0.002(3)
C21 0.039(4) 0.027(4) 0.026(4) 0.003(3) 0.013(3) 0.003(3)
C22 0.027(4) 0.032(4) 0.039(4) 0.004(3) 0.008(3) -0.005(3)
C23 0.036(4) 0.035(4) 0.041(5) 0.005(3) 0.010(4) 0.007(3)
C24 0.030(4) 0.024(4) 0.039(5) -0.001(3) 0.011(3) 0.002(3)
C25 0.038(4) 0.025(4) 0.058(5) 0.015(4) 0.023(4) 0.001(3)
C26 0.037(4) 0.027(4) 0.037(4) -0.002(3) 0.011(4) -0.005(3)
C27 0.036(3) 0.019(4) 0.046(4) -0.004(4) 0.018(3) 0.003(3)
C28 0.036(4) 0.051(5) 0.059(6) -0.014(4) 0.027(4) -0.010(4)
C29 0.032(4) 0.049(6) 0.085(7) -0.032(5) 0.019(5) -0.016(4)
C30 0.047(5) 0.047(5) 0.067(6) 0.013(5) 0.027(5) -0.001(4)
C31 0.047(5) 0.098(8) 0.063(7) 0.026(6) 0.024(5) -0.012(5)
C32 0.042(4) 0.073(7) 0.035(4) 0.002(4) 0.009(4) -0.019(4)
C33 0.045(4) 0.035(4) 0.026(4) -0.005(3) 0.016(3) -0.008(4)
C34 0.044(4) 0.032(4) 0.044(5) 0.000(4) 0.023(4) 0.004(4)
C35 0.067(6) 0.055(6) 0.034(5) -0.013(4) 0.019(4) -0.016(5)
C36 0.039(4) 0.079(7) 0.025(4) 0.000(4) 0.003(4) -0.013(5)
C37 0.035(4) 0.060(7) 0.041(5) 0.019(4) 0.009(4) 0.001(4)
C38 0.044(4) 0.030(5) 0.043(4) 0.001(4) 0.011(3) 0.000(4)
C39 0.025(3) 0.030(4) 0.021(4) 0.000(3) 0.010(3) -0.003(3)
C40 0.027(3) 0.027(4) 0.035(4) -0.004(3) 0.008(3) -0.002(3)
C41 0.041(4) 0.035(4) 0.055(5) 0.003(4) 0.033(4) 0.009(3)
C42 0.054(5) 0.049(5) 0.068(6) -0.009(5) 0.036(5) 0.009(4)
C43 0.038(4) 0.032(4) 0.061(6) 0.000(4) 0.016(4) 0.013(4)
C44 0.043(5) 0.032(5) 0.042(5) 0.004(4) -0.004(4) 0.012(4)
C45 0.044(4) 0.044(5) 0.038(5) 0.001(4) 0.016(4) 0.005(4)
C46 0.029(4) 0.035(4) 0.028(4) -0.005(3) 0.009(3) 0.007(3)
C47 0.032(4) 0.039(5) 0.061(6) 0.008(4) 0.012(4) 0.004(4)
C48 0.038(5) 0.039(5) 0.097(8) 0.017(5) 0.018(5) 0.008(4)
C49 0.038(5) 0.033(5) 0.105(8) -0.021(5) 0.025(5) -0.011(4)
C50 0.033(4) 0.064(6) 0.056(6) -0.021(5) 0.010(4) -0.011(4)
C51 0.031(4) 0.046(5) 0.035(5) -0.011(4) 0.008(4) -0.007(4)
C52 0.032(4) 0.043(4) 0.022(4) 0.005(3) 0.006(3) 0.001(3)
C53 0.044(4) 0.066(6) 0.032(5) -0.008(4) 0.014(4) 0.007(4)
C54 0.040(4) 0.030(4) 0.025(4) 0.004(3) 0.012(3) 0.000(3)
C55 0.106(8) 0.186(14) 0.093(8) 0.099(10) 0.074(7) 0.091(10)
C56 0.055(6) 0.121(10) 0.119(10) -0.081(8) 0.018(6) 0.015(6)
C57 0.023(3) 0.040(4) 0.035(4) -0.004(3) 0.012(3) -0.003(3)
C58 0.034(3) 0.047(5) 0.027(4) 0.006(4) 0.006(3) -0.011(4)
C59 0.038(4) 0.040(5) 0.041(5) 0.010(4) 0.001(4) -0.006(4)
C60 0.061(6) 0.056(6) 0.050(6) 0.016(5) 0.014(5) -0.013(5)
C61 0.062(6) 0.068(7) 0.056(6) 0.021(5) 0.027(5) -0.014(5)
C62 0.053(6) 0.101(9) 0.053(6) 0.009(6) 0.025(5) -0.009(6)
C63 0.040(4) 0.072(6) 0.036(4) 0.010(5) 0.021(3) 0.006(5)
C64 0.028(4) 0.047(5) 0.026(4) 0.003(3) 0.016(3) 0.009(3)
C65 0.027(4) 0.063(6) 0.056(6) -0.003(4) 0.014(4) 0.010(4)
C66 0.030(4) 0.068(7) 0.071(7) -0.014(5) 0.008(4) 0.010(4)
C67 0.056(6) 0.069(7) 0.068(7) 0.006(5) 0.022(5) 0.043(5)
C68 0.054(5) 0.048(6) 0.067(6) 0.002(4) 0.024(5) 0.023(4)
C69 0.039(4) 0.052(5) 0.044(5) -0.002(4) 0.015(4) 0.015(4)
C70 0.028(4) 0.028(4) 0.043(5) -0.002(4) 0.007(4) 0.002(3)
C71 0.050(5) 0.019(4) 0.073(6) 0.000(4) 0.024(5) 0.001(4)
C72 0.028(3) 0.039(5) 0.045(5) -0.007(4) 0.012(3) -0.004(3)

loop_
_atom_type_symbol
_atom_type_description
_atom_type_scat_dispersion_real
_atom_type_scat_dispersion_imag
_atom_type_scat_source
C C 0.0033 0.0016 'International Tables Vol C Tables 4.2.6.8 and 6.1.1.4'
H H 0.0000 0.0000 'International Tables Vol C Tables 4.2.6.8 and 6.1.1.4'
O O 0.0106 0.0060 'International Tables Vol C Tables 4.2.6.8 and 6.1.1.4'
P P 0.1023 0.0942 'International Tables Vol C Tables 4.2.6.8 and 6.1.1.4'
Ru Ru -1.2594 0.8363 'International Tables Vol C Tables 4.2.6.8 and 6.1.1.4'

loop_
_geom_angle_atom_site_label_1
_geom_angle_atom_site_label_2
_geom_angle_atom_site_label_3
_geom_angle
C72 Ru1 O5 175.9(3)
C72 Ru1 O11 91.0(3)
O5 Ru1 O11 84.95(16)
C72 Ru1 O12 92.0(3)
O5 Ru1 O12 85.85(16)
O11 Ru1 O12 61.45(18)
C72 Ru1 P1 87.8(2)
O5 Ru1 P1 93.21(12)
O11 Ru1 P1 101.57(14)
O12 Ru1 P1 163.02(14)
C72 Ru1 P2 91.2(2)
O5 Ru1 P2 92.66(13)
O11 Ru1 P2 164.95(13)
O12 Ru1 P2 103.58(14)
P1 Ru1 P2 93.39(7)
C72 Ru1 C70 92.6(3)
O5 Ru1 C70 83.76(19)
O11 Ru1 C70 30.3(2)
O12 Ru1 C70 31.2(2)
P1 Ru1 C70 131.86(19)
P2 Ru1 C70 134.7(2)
C13 P1 C1 106.1(3)
C13 P1 C7 101.1(3)
C1 P1 C7 104.5(3)
C13 P1 Ru1 111.7(2)
C1 P1 Ru1 107.9(3)
C7 P1 Ru1 124.1(2)
C33 P2 C27 100.7(3)
C33 P2 C21 105.1(3)
C27 P2 C21 103.2(3)
C33 P2 Ru1 112.6(2)
C27 P2 Ru1 113.3(2)
C21 P2 Ru1 119.8(2)
O6 P3 O5 119.5(3)
O6 P3 O8 113.2(3)
O5 P3 O8 105.4(2)
O6 P3 O7 113.0(3)
O5 P3 O7 99.8(2)
O8 P3 O7 104.1(2)
C16 O1 C17 104.5(6)
C18 O2 C17 102.9(5)
C24 O3 C25 106.2(5)
C26 O4 C25 106.9(5)
P3 O5 Ru1 141.1(3)
C39 O7 P3 135.1(4)
C57 O8 P3 121.6(4)
C53 O9 C52 109.8(5)
C53 O10 C54 111.3(5)
C70 O11 Ru1 91.5(4)
C70 O12 Ru1 88.2(4)
C2 C1 C6 118.8(8)
C2 C1 P1 120.8(7)
C6 C1 P1 120.0(6)
C1 C2 C3 121.5(9)
C1 C2 H2 119.2
C3 C2 H2 119.2
C4 C3 C2 119.9(8)
C4 C3 H3 120.0
C2 C3 H3 120.0
C3 C4 C5 120.2(9)
C3 C4 H4 119.9
C5 C4 H4 119.9
C4 C5 C6 119.5(9)
C4 C5 H5 120.2
C6 C5 H5 120.2
C5 C6 C1 120.0(8)
C5 C6 H6 120.0
C1 C6 H6 120.0
C12 C7 C8 118.8(6)
C12 C7 P1 118.3(5)
C8 C7 P1 122.9(5)
C9 C8 C7 120.5(7)
C9 C8 H8 119.8
C7 C8 H8 119.8
C8 C9 C10 119.2(7)
C8 C9 H9 120.4
C10 C9 H9 120.4
C11 C10 C9 119.3(7)
C11 C10 H10 120.3
C9 C10 H10 120.3
C12 C11 C10 120.7(7)
C12 C11 H11 119.6
C10 C11 H11 119.6
C11 C12 C7 121.4(7)
C11 C12 H12 119.3
C7 C12 H12 119.3
C14 C13 C19 120.9(6)
C14 C13 P1 121.3(6)
C19 C13 P1 117.8(5)
C13 C14 C15 122.3(7)
C13 C14 H14 118.8
C15 C14 H14 118.8
C16 C15 C14 116.1(6)
C16 C15 H15 121.9
C14 C15 H15 121.9
C15 C16 C18 123.5(7)
C15 C16 O1 128.5(7)
C18 C16 O1 107.9(7)
O1 C17 O2 105.4(6)
O1 C17 H17A 110.7
O2 C17 H17A 110.7
O1 C17 H17B 110.7
O2 C17 H17B 110.7
H17A C17 H17B 108.8
O2 C18 C16 111.3(6)
O2 C18 C19 126.3(6)
C16 C18 C19 122.4(7)
C18 C19 C13 114.6(6)
C18 C19 C20 119.3(6)
C13 C19 C20 124.8(6)
C26 C20 C21 115.7(6)
C26 C20 C19 115.2(6)
C21 C20 C19 129.1(6)
C22 C21 C20 120.3(6)
C22 C21 P2 118.3(5)
C20 C21 P2 121.2(5)
C23 C22 C21 123.1(7)
C23 C22 H22 118.5
C21 C22 H22 118.5
C24 C23 C22 116.2(6)
C24 C23 H23 121.9
C22 C23 H23 121.9
C23 C24 O3 129.6(6)
C23 C24 C26 121.5(7)
O3 C24 C26 108.9(6)
O4 C25 O3 108.2(5)
O4 C25 H25A 110.1
O3 C25 H25A 110.1
O4 C25 H25B 110.1
O3 C25 H25B 110.1
H25A C25 H25B 108.4
O4 C26 C20 126.9(6)
O4 C26 C24 109.9(6)
C20 C26 C24 123.2(7)
C32 C27 C28 117.2(7)
C32 C27 P2 121.7(6)
C28 C27 P2 121.0(6)
C27 C28 C29 119.2(8)
C27 C28 H28 120.4
C29 C28 H28 120.4
C30 C29 C28 121.3(8)
C30 C29 H29 119.3
C28 C29 H29 119.3
C31 C30 C29 119.2(8)
C31 C30 H30 120.4
C29 C30 H30 120.4
C30 C31 C32 119.8(9)
C30 C31 H31 120.1
C32 C31 H31 120.1
C31 C32 C27 123.3(8)
C31 C32 H32 118.3
C27 C32 H32 118.3
C34 C33 C38 119.4(7)
C34 C33 P2 123.2(6)
C38 C33 P2 117.3(5)
C33 C34 C35 120.8(7)
C33 C34 H34 119.6
C35 C34 H34 119.6
C36 C35 C34 118.4(8)
C36 C35 H35 120.8
C34 C35 H35 120.8
C35 C36 C37 121.8(7)
C35 C36 H36 119.1
C37 C36 H36 119.1
C38 C37 C36 119.3(8)
C38 C37 H37 120.3
C36 C37 H37 120.3
C37 C38 C33 120.2(7)
C37 C38 H38 119.9
C33 C38 H38 119.9
O7 C39 C40 102.2(5)
O7 C39 C46 109.9(5)
C40 C39 C46 109.8(5)
O7 C39 C52 108.4(5)
C40 C39 C52 112.2(6)
C46 C39 C52 113.6(5)
C41 C40 C45 117.0(7)
C41 C40 C39 119.8(6)
C45 C40 C39 123.2(7)
C40 C41 C42 121.6(8)
C40 C41 H41 119.2
C42 C41 H41 119.2
C43 C42 C41 121.4(8)
C43 C42 H42 119.3
C41 C42 H42 119.3
C44 C43 C42 118.7(7)
C44 C43 H43 120.7
C42 C43 H43 120.7
C43 C44 C45 120.7(7)
C43 C44 H44 119.6
C45 C44 H44 119.6
C40 C45 C44 120.6(8)
C40 C45 H45 119.7
C44 C45 H45 119.7
C47 C46 C51 118.6(7)
C47 C46 C39 122.6(6)
C51 C46 C39 118.8(6)
C46 C47 C48 121.3(7)
C46 C47 H47 119.3
C48 C47 H47 119.3
C49 C48 C47 120.1(8)
C49 C48 H48 119.9
C47 C48 H48 119.9
C48 C49 C50 119.1(8)
C48 C49 H49 120.5
C50 C49 H49 120.5
C51 C50 C49 120.8(8)
C51 C50 H50 119.6
C49 C50 H50 119.6
C50 C51 C46 120.1(8)
C50 C51 H51 120.0
C46 C51 H51 120.0
O9 C52 C54 102.7(5)
O9 C52 C39 110.0(5)
C54 C52 C39 117.0(6)
O9 C52 H52 108.9
C54 C52 H52 108.9
C39 C52 H52 108.9
O10 C53 O9 106.8(5)
O10 C53 C56 110.3(7)
O9 C53 C56 109.1(7)
O10 C53 C55 108.3(7)
O9 C53 C55 109.4(7)
C56 C53 C55 112.8(9)
O10 C54 C52 104.3(5)
O10 C54 C57 109.4(5)
C52 C54 C57 115.5(6)
O10 C54 H54 109.1
C52 C54 H54 109.1
C57 C54 H54 109.1
C53 C55 H55A 109.5
C53 C55 H55B 109.5
H55A C55 H55B 109.5
C53 C55 H55C 109.5
H55A C55 H55C 109.5
H55B C55 H55C 109.5
C53 C56 H56A 109.5
C53 C56 H56B 109.5
H56A C56 H56B 109.5
C53 C56 H56C 109.5
H56A C56 H56C 109.5
H56B C56 H56C 109.5
O8 C57 C58 104.8(6)
O8 C57 C64 108.8(5)
C58 C57 C64 112.1(6)
O8 C57 C54 106.0(5)
C58 C57 C54 111.7(6)
C64 C57 C54 112.9(6)
C63 C58 C59 118.6(8)
C63 C58 C57 119.6(8)
C59 C58 C57 121.8(7)
C58 C59 C60 120.8(8)
C58 C59 H59 119.6
C60 C59 H59 119.6
C61 C60 C59 120.0(9)
C61 C60 H60 120.0
C59 C60 H60 120.0
C62 C61 C60 119.1(9)
C62 C61 H61 120.5
C60 C61 H61 120.5
C61 C62 C63 123.3(9)
C61 C62 H62 118.4
C63 C62 H62 118.4
C58 C63 C62 118.2(10)
C58 C63 H63 120.9
C62 C63 H63 120.9
C69 C64 C65 119.3(7)
C69 C64 C57 122.7(6)
C65 C64 C57 117.9(7)
C64 C65 C66 120.1(8)
C64 C65 H65 119.9
C66 C65 H65 119.9
C67 C66 C65 119.4(8)
C67 C66 H66 120.3
C65 C66 H66 120.3
C66 C67 C68 120.3(8)
C66 C67 H67 119.8
C68 C67 H67 119.8
C67 C68 C69 120.4(8)
C67 C68 H68 119.8
C69 C68 H68 119.8
C64 C69 C68 120.4(7)
C64 C69 H69 119.8
C68 C69 H69 119.8
O11 C70 O12 118.8(6)
O11 C70 C71 119.7(7)
O12 C70 C71 121.5(7)
O11 C70 Ru1 58.2(4)
O12 C70 Ru1 60.7(3)
C71 C70 Ru1 176.3(6)
C70 C71 H71A 109.5
C70 C71 H71B 109.5
H71A C71 H71B 109.5
C70 C71 H71C 109.5
H71A C71 H71C 109.5
H71B C71 H71C 109.5
O13 C72 Ru1 176.2(7)
C2A C1A H1A1 109.5
C2A C1A H1A2 109.5
H1A1 C1A H1A2 109.5
C2A C1A H1A3 109.5
H1A1 C1A H1A3 109.5
H1A2 C1A H1A3 109.5
O1A C2A C3A 123.4(9)
O1A C2A C1A 121.0(9)
C3A C2A C1A 115.6(8)
C2A C3A C4A 112.7(9)
C2A C3A H3A1 109.0
C4A C3A H3A1 109.0
C2A C3A H3A2 109.0
C4A C3A H3A2 109.0
H3A1 C3A H3A2 107.8
C3A C4A H4A1 109.5
C3A C4A H4A2 109.5
H4A1 C4A H4A2 109.5
C3A C4A H4A3 109.5
H4A1 C4A H4A3 109.5
H4A2 C4A H4A3 109.5
C2B C1B H1B1 109.5
C2B C1B H1B2 109.5
H1B1 C1B H1B2 109.5
C2B C1B H1B3 109.5
H1B1 C1B H1B3 109.5
H1B2 C1B H1B3 109.5
O1B C2B C3B 123.5(10)
O1B C2B C1B 120.7(9)
C3B C2B C1B 115.8(8)
C2B C3B C4B 107.1(10)
C2B C3B H3B1 110.3
C4B C3B H3B1 110.3
C2B C3B H3B2 110.3
C4B C3B H3B2 110.3
H3B1 C3B H3B2 108.5
C3B C4B H4B1 109.5
C3B C4B H4B2 109.5
H4B1 C4B H4B2 109.5
C3B C4B H4B3 109.5
H4B1 C4B H4B3 109.5
H4B2 C4B H4B3 109.5

loop_
_geom_bond_atom_site_label_1
_geom_bond_atom_site_label_2
_geom_bond_distance
Ru1 C72 1.818(7)
Ru1 O5 2.106(4)
Ru1 O11 2.148(5)
Ru1 O12 2.204(4)
Ru1 P1 2.292(2)
Ru1 P2 2.305(2)
Ru1 C70 2.527(7)
P1 C13 1.823(7)
P1 C1 1.836(8)
P1 C7 1.843(7)
P2 C33 1.835(7)
P2 C27 1.835(7)
P2 C21 1.844(7)
P3 O6 1.487(5)
P3 O5 1.505(4)
P3 O8 1.596(5)
P3 O7 1.611(4)
O1 C16 1.384(8)
O1 C17 1.443(9)
O2 C18 1.362(8)
O2 C17 1.453(9)
O3 C24 1.375(8)
O3 C25 1.447(8)
O4 C26 1.361(8)
O4 C25 1.424(8)
O7 C39 1.452(7)
O8 C57 1.485(8)
O9 C53 1.428(8)
O9 C52 1.443(7)
O10 C53 1.403(8)
O10 C54 1.428(8)
O11 C70 1.275(8)
O12 C70 1.309(9)
O13 C72 1.159(7)
C1 C2 1.354(10)
C1 C6 1.401(11)
C2 C3 1.389(11)
C2 H2 0.9500
C3 C4 1.366(13)
C3 H3 0.9500
C4 C5 1.378(12)
C4 H4 0.9500
C5 C6 1.398(11)
C5 H5 0.9500
C6 H6 0.9500
C7 C12 1.393(9)
C7 C8 1.405(9)
C8 C9 1.372(10)
C8 H8 0.9500
C9 C10 1.424(11)
C9 H9 0.9500
C10 C11 1.387(11)
C10 H10 0.9500
C11 C12 1.344(10)
C11 H11 0.9500
C12 H12 0.9500
C13 C14 1.390(9)
C13 C19 1.448(9)
C14 C15 1.413(9)
C14 H14 0.9500
C15 C16 1.362(10)
C15 H15 0.9500
C16 C18 1.381(9)
C17 H17A 0.9900
C17 H17B 0.9900
C18 C19 1.410(9)
C19 C20 1.488(9)
C20 C26 1.396(9)
C20 C21 1.417(9)
C21 C22 1.414(9)
C22 C23 1.413(9)
C22 H22 0.9500
C23 C24 1.369(9)
C23 H23 0.9500
C24 C26 1.419(9)
C25 H25A 0.9900
C25 H25B 0.9900
C27 C32 1.392(9)
C27 C28 1.409(10)
C28 C29 1.416(10)
C28 H28 0.9500
C29 C30 1.389(11)
C29 H29 0.9500
C30 C31 1.372(12)
C30 H30 0.9500
C31 C32 1.378(11)
C31 H31 0.9500
C32 H32 0.9500
C33 C34 1.383(10)
C33 C38 1.425(10)
C34 C35 1.418(10)
C34 H34 0.9500
C35 C36 1.388(12)
C35 H35 0.9500
C36 C37 1.401(12)
C36 H36 0.9500
C37 C38 1.383(9)
C37 H37 0.9500
C38 H38 0.9500
C39 C40 1.544(9)
C39 C46 1.543(9)
C39 C52 1.548(9)
C40 C41 1.368(10)
C40 C45 1.403(10)
C41 C42 1.378(10)
C41 H41 0.9500
C42 C43 1.371(11)
C42 H42 0.9500
C43 C44 1.352(11)
C43 H43 0.9500
C44 C45 1.405(10)
C44 H44 0.9500
C45 H45 0.9500
C46 C47 1.371(10)
C46 C51 1.413(9)
C47 C48 1.398(10)
C47 H47 0.9500
C48 C49 1.379(11)
C48 H48 0.9500
C49 C50 1.400(12)
C49 H49 0.9500
C50 C51 1.378(11)
C50 H50 0.9500
C51 H51 0.9500
C52 C54 1.544(9)
C52 H52 1.0000
C53 C56 1.509(12)
C53 C55 1.513(13)
C54 C57 1.549(9)
C54 H54 1.0000
C55 H55A 0.9800
C55 H55B 0.9800
C55 H55C 0.9800
C56 H56A 0.9800
C56 H56B 0.9800
C56 H56C 0.9800
C57 C58 1.522(10)
C57 C64 1.524(9)
C58 C63 1.380(9)
C58 C59 1.401(12)
C59 C60 1.407(10)
C59 H59 0.9500
C60 C61 1.356(12)
C60 H60 0.9500
C61 C62 1.351(13)
C61 H61 0.9500
C62 C63 1.406(13)
C62 H62 0.9500
C63 H63 0.9500
C64 C69 1.381(10)
C64 C65 1.398(9)
C65 C66 1.407(11)
C65 H65 0.9500
C66 C67 1.379(12)
C66 H66 0.9500
C67 C68 1.381(12)
C67 H67 0.9500
C68 C69 1.387(10)
C68 H68 0.9500
C69 H69 0.9500
C70 C71 1.513(10)
C71 H71A 0.9800
C71 H71B 0.9800
C71 H71C 0.9800
O1A C2A 1.228(9)
C1A C2A 1.494(9)
C1A H1A1 0.9800
C1A H1A2 0.9800
C1A H1A3 0.9800
C2A C3A 1.453(9)
C3A C4A 1.507(10)
C3A H3A1 0.9900
C3A H3A2 0.9900
C4A H4A1 0.9800
C4A H4A2 0.9800
C4A H4A3 0.9800
O1B C2B 1.229(9)
C1B C2B 1.495(9)
C1B H1B1 0.9800
C1B H1B2 0.9800
C1B H1B3 0.9800
C2B C3B 1.444(9)
C3B C4B 1.493(10)
C3B H3B1 0.9900
C3B H3B2 0.9900
C4B H4B1 0.9800
C4B H4B2 0.9800
C4B H4B3 0.9800

loop_
_geom_torsion_atom_site_label_1
_geom_torsion_atom_site_label_2
_geom_torsion_atom_site_label_3
_geom_torsion_atom_site_label_4
_geom_torsion
C72 Ru1 P1 C13 -34.3(3)
O5 Ru1 P1 C13 149.7(3)
O11 Ru1 P1 C13 -124.8(3)
O12 Ru1 P1 C13 -124.0(5)
P2 Ru1 P1 C13 56.9(3)
C70 Ru1 P1 C13 -125.8(3)
C72 Ru1 P1 C1 82.0(3)
O5 Ru1 P1 C1 -94.0(3)
O11 Ru1 P1 C1 -8.5(3)
O12 Ru1 P1 C1 -7.7(5)
P2 Ru1 P1 C1 173.1(3)
C70 Ru1 P1 C1 -9.5(4)
C72 Ru1 P1 C7 -155.5(3)
O5 Ru1 P1 C7 28.4(3)
O11 Ru1 P1 C7 113.9(3)
O12 Ru1 P1 C7 114.7(5)
P2 Ru1 P1 C7 -64.4(3)
C70 Ru1 P1 C7 112.9(3)
C72 Ru1 P2 C33 -18.1(3)
O5 Ru1 P2 C33 160.6(3)
O11 Ru1 P2 C33 80.2(6)
O12 Ru1 P2 C33 74.2(3)
P1 Ru1 P2 C33 -106.0(3)
C70 Ru1 P2 C33 76.8(3)
C72 Ru1 P2 C27 -131.6(3)
O5 Ru1 P2 C27 47.1(3)
O11 Ru1 P2 C27 -33.3(6)
O12 Ru1 P2 C27 -39.3(3)
P1 Ru1 P2 C27 140.5(3)
C70 Ru1 P2 C27 -36.7(3)
C72 Ru1 P2 C21 106.2(4)
O5 Ru1 P2 C21 -75.1(3)
O11 Ru1 P2 C21 -155.5(5)
O12 Ru1 P2 C21 -161.4(3)
P1 Ru1 P2 C21 18.3(3)
C70 Ru1 P2 C21 -158.9(3)
O6 P3 O5 Ru1 60.6(5)
O8 P3 O5 Ru1 -68.1(4)
O7 P3 O5 Ru1 -175.7(4)
O11 Ru1 O5 P3 -3.5(4)
O12 Ru1 O5 P3 -65.2(4)
P1 Ru1 O5 P3 97.8(4)
P2 Ru1 O5 P3 -168.6(4)
C70 Ru1 O5 P3 -33.9(4)
O6 P3 O7 C39 -70.8(6)
O5 P3 O7 C39 161.2(5)
O8 P3 O7 C39 52.5(6)
O6 P3 O8 C57 37.1(5)
O5 P3 O8 C57 169.5(4)
O7 P3 O8 C57 -86.0(5)
C72 Ru1 O11 C70 93.5(5)
O5 Ru1 O11 C70 -86.3(4)
O12 Ru1 O11 C70 1.7(4)
P1 Ru1 O11 C70 -178.5(4)
P2 Ru1 O11 C70 -4.9(7)
C72 Ru1 O12 C70 -91.7(4)
O5 Ru1 O12 C70 84.8(4)
O11 Ru1 O12 C70 -1.7(4)
P1 Ru1 O12 C70 -2.6(7)
P2 Ru1 O12 C70 176.5(3)
C13 P1 C1 C2 77.0(7)
C7 P1 C1 C2 -176.6(6)
Ru1 P1 C1 C2 -42.8(7)
C13 P1 C1 C6 -110.1(6)
C7 P1 C1 C6 -3.7(7)
Ru1 P1 C1 C6 130.1(6)
C6 C1 C2 C3 1.6(12)
P1 C1 C2 C3 174.5(6)
C1 C2 C3 C4 -2.1(13)
C2 C3 C4 C5 1.0(14)
C3 C4 C5 C6 0.7(14)
C4 C5 C6 C1 -1.2(13)
C2 C1 C6 C5 0.1(11)
P1 C1 C6 C5 -172.9(6)
C13 P1 C7 C12 44.7(6)
C1 P1 C7 C12 -65.4(6)
Ru1 P1 C7 C12 170.6(4)
C13 P1 C7 C8 -135.5(6)
C1 P1 C7 C8 114.5(6)
Ru1 P1 C7 C8 -9.5(7)
C12 C7 C8 C9 0.4(11)
P1 C7 C8 C9 -179.4(6)
C7 C8 C9 C10 0.9(12)
C8 C9 C10 C11 -1.6(12)
C9 C10 C11 C12 0.9(12)
C10 C11 C12 C7 0.4(12)
C8 C7 C12 C11 -1.1(10)
P1 C7 C12 C11 178.7(6)
C1 P1 C13 C14 -13.9(7)
C7 P1 C13 C14 -122.7(6)
Ru1 P1 C13 C14 103.5(6)
C1 P1 C13 C19 167.4(5)
C7 P1 C13 C19 58.6(6)
Ru1 P1 C13 C19 -75.2(6)
C19 C13 C14 C15 -2.7(11)
P1 C13 C14 C15 178.7(5)
C13 C14 C15 C16 -0.6(11)
C14 C15 C16 C18 3.2(11)
C14 C15 C16 O1 -176.8(7)
C17 O1 C16 C15 164.4(8)
C17 O1 C16 C18 -15.7(8)
C16 O1 C17 O2 26.7(8)
C18 O2 C17 O1 -27.5(8)
C17 O2 C18 C16 18.5(8)
C17 O2 C18 C19 -160.9(7)
C15 C16 C18 O2 177.9(7)
O1 C16 C18 O2 -2.0(8)
C15 C16 C18 C19 -2.6(12)
O1 C16 C18 C19 177.4(6)
O2 C18 C19 C13 178.6(6)
C16 C18 C19 C13 -0.8(10)
O2 C18 C19 C20 11.2(11)
C16 C18 C19 C20 -168.2(7)
C14 C13 C19 C18 3.3(10)
P1 C13 C19 C18 -178.1(5)
C14 C13 C19 C20 169.9(7)
P1 C13 C19 C20 -11.4(9)
C18 C19 C20 C26 54.2(9)
C13 C19 C20 C26 -111.9(8)
C18 C19 C20 C21 -123.5(8)
C13 C19 C20 C21 70.5(10)
C26 C20 C21 C22 0.8(10)
C19 C20 C21 C22 178.5(7)
C26 C20 C21 P2 175.7(5)
C19 C20 C21 P2 -6.6(10)
C33 P2 C21 C22 -113.9(6)
C27 P2 C21 C22 -8.8(6)
Ru1 P2 C21 C22 118.2(5)
C33 P2 C21 C20 71.1(6)
C27 P2 C21 C20 176.2(6)
Ru1 P2 C21 C20 -56.8(6)
C20 C21 C22 C23 -0.2(11)
P2 C21 C22 C23 -175.2(5)
C21 C22 C23 C24 -0.1(11)
C22 C23 C24 O3 178.8(7)
C22 C23 C24 C26 -0.4(11)
C25 O3 C24 C23 -179.2(8)
C25 O3 C24 C26 0.1(8)
C26 O4 C25 O3 1.7(8)
C24 O3 C25 O4 -1.1(8)
C25 O4 C26 C20 177.5(7)
C25 O4 C26 C24 -1.6(9)
C21 C20 C26 O4 179.7(7)
C19 C20 C26 O4 1.6(11)
C21 C20 C26 C24 -1.3(11)
C19 C20 C26 C24 -179.3(7)
C23 C24 C26 O4 -179.7(7)
O3 C24 C26 O4 1.0(9)
C23 C24 C26 C20 1.1(12)
O3 C24 C26 C20 -178.2(7)
C33 P2 C27 C32 19.3(7)
C21 P2 C27 C32 -89.2(7)
Ru1 P2 C27 C32 139.8(6)
C33 P2 C27 C28 -165.3(6)
C21 P2 C27 C28 86.2(6)
Ru1 P2 C27 C28 -44.8(7)
C32 C27 C28 C29 -2.2(11)
P2 C27 C28 C29 -177.8(6)
C27 C28 C29 C30 2.0(12)
C28 C29 C30 C31 0.1(13)
C29 C30 C31 C32 -1.9(14)
C30 C31 C32 C27 1.7(14)
C28 C27 C32 C31 0.4(13)
P2 C27 C32 C31 176.0(7)
C27 P2 C33 C34 -104.3(7)
C21 P2 C33 C34 2.6(7)
Ru1 P2 C33 C34 134.7(6)
C27 P2 C33 C38 73.4(6)
C21 P2 C33 C38 -179.6(5)
Ru1 P2 C33 C38 -47.6(6)
C38 C33 C34 C35 0.4(11)
P2 C33 C34 C35 178.1(6)
C33 C34 C35 C36 -0.3(12)
C34 C35 C36 C37 -0.9(13)
C35 C36 C37 C38 2.0(12)
C36 C37 C38 C33 -1.9(11)
C34 C33 C38 C37 0.7(11)
P2 C33 C38 C37 -177.1(5)
P3 O7 C39 C40 -149.8(5)
P3 O7 C39 C46 93.7(6)
P3 O7 C39 C52 -31.1(8)
O7 C39 C40 C41 -40.1(7)
C46 C39 C40 C41 76.5(8)
C52 C39 C40 C41 -156.1(6)
O7 C39 C40 C45 141.1(6)
C46 C39 C40 C45 -102.2(7)
C52 C39 C40 C45 25.2(9)
C45 C40 C41 C42 -0.5(11)
C39 C40 C41 C42 -179.3(6)
C40 C41 C42 C43 0.8(12)
C41 C42 C43 C44 0.6(12)
C42 C43 C44 C45 -2.2(12)
C41 C40 C45 C44 -1.1(11)
C39 C40 C45 C44 177.7(6)
C43 C44 C45 C40 2.5(12)
O7 C39 C46 C47 -12.0(9)
C40 C39 C46 C47 -123.6(7)
C52 C39 C46 C47 109.8(8)
O7 C39 C46 C51 165.7(6)
C40 C39 C46 C51 54.1(8)
C52 C39 C46 C51 -72.5(8)
C51 C46 C47 C48 0.3(12)
C39 C46 C47 C48 178.0(7)
C46 C47 C48 C49 0.3(14)
C47 C48 C49 C50 -0.1(14)
C48 C49 C50 C51 -0.7(14)
C49 C50 C51 C46 1.3(12)
C47 C46 C51 C50 -1.1(11)
C39 C46 C51 C50 -178.8(7)
C53 O9 C52 C54 -21.9(7)
C53 O9 C52 C39 -147.2(6)
O7 C39 C52 O9 171.3(5)
C40 C39 C52 O9 -76.6(7)
C46 C39 C52 O9 48.8(7)
O7 C39 C52 C54 54.7(7)
C40 C39 C52 C54 166.8(5)
C46 C39 C52 C54 -67.9(7)
C54 O10 C53 O9 0.2(8)
C54 O10 C53 C56 -118.2(8)
C54 O10 C53 C55 117.9(8)
C52 O9 C53 O10 14.5(8)
C52 O9 C53 C56 133.7(7)
C52 O9 C53 C55 -102.5(8)
C53 O10 C54 C52 -13.4(7)
C53 O10 C54 C57 -137.5(6)
O9 C52 C54 O10 21.0(7)
C39 C52 C54 O10 141.5(6)
O9 C52 C54 C57 141.1(6)
C39 C52 C54 C57 -98.3(7)
P3 O8 C57 C58 163.8(4)
P3 O8 C57 C64 -76.1(6)
P3 O8 C57 C54 45.5(7)
O10 C54 C57 O8 164.3(5)
C52 C54 C57 O8 47.0(7)
O10 C54 C57 C58 50.7(8)
C52 C54 C57 C58 -66.5(8)
O10 C54 C57 C64 -76.7(7)
C52 C54 C57 C64 166.0(6)
O8 C57 C58 C63 150.3(6)
C64 C57 C58 C63 32.5(8)
C54 C57 C58 C63 -95.4(7)
O8 C57 C58 C59 -28.2(8)
C64 C57 C58 C59 -146.0(7)
C54 C57 C58 C59 86.1(8)
C63 C58 C59 C60 2.1(10)
C57 C58 C59 C60 -179.4(6)
C58 C59 C60 C61 -1.0(12)
C59 C60 C61 C62 0.0(13)
C60 C61 C62 C63 -0.2(14)
C59 C58 C63 C62 -2.2(10)
C57 C58 C63 C62 179.3(7)
C61 C62 C63 C58 1.4(13)
O8 C57 C64 C69 132.7(7)
C58 C57 C64 C69 -111.9(8)
C54 C57 C64 C69 15.4(10)
O8 C57 C64 C65 -49.9(8)
C58 C57 C64 C65 65.5(8)
C54 C57 C64 C65 -167.3(6)
C69 C64 C65 C66 1.2(12)
C57 C64 C65 C66 -176.3(8)
C64 C65 C66 C67 0.2(13)
C65 C66 C67 C68 -2.5(15)
C66 C67 C68 C69 3.6(15)
C65 C64 C69 C68 -0.2(12)
C57 C64 C69 C68 177.2(7)
C67 C68 C69 C64 -2.2(13)
Ru1 O11 C70 O12 -3.0(6)
Ru1 O11 C70 C71 176.5(6)
Ru1 O12 C70 O11 2.9(6)
Ru1 O12 C70 C71 -176.6(6)
C72 Ru1 C70 O11 -87.5(4)
O5 Ru1 C70 O11 90.7(4)
O12 Ru1 C70 O11 -177.0(6)
P1 Ru1 C70 O11 1.9(5)
P2 Ru1 C70 O11 178.2(3)
C72 Ru1 C70 O12 89.6(4)
O5 Ru1 C70 O12 -92.3(4)
O11 Ru1 C70 O12 177.0(6)
P1 Ru1 C70 O12 179.0(3)
P2 Ru1 C70 O12 -4.7(5)
O1A C2A C3A C4A -6(3)
C1A C2A C3A C4A 174(3)
O1B C2B C3B C4B 43(2)
C1B C2B C3B C4B -137(2)
